data_7720735
loop_
_publ_author_name
'He, Chang-Yuan'
'Hu, Kun'
'Zhou, Jing-Yang'
'Wu, Long'
'Zhang, Jian-Han'

_publ_section_title
;
 Optical anisotropy in Mo-Te-O frameworks constructed from distorted
 MoO<sub>6</sub> and TeO<sub>3</sub> units.
;
_journal_issue 15
_journal_name_full 'Dalton transactions (Cambridge, England : 2003)'
_journal_page_first 6085
_journal_page_last 6096
_journal_paper_doi 10.1039/d6dt00289g
_journal_volume 55
_journal_year 2026
_chemical_formula_moiety 'Mg Mo4 O18 Te2, 2(H4 N)'
_chemical_formula_sum 'H8 Mg Mo4 N2 O18 Te2'
_chemical_formula_weight 987.35
_space_group_crystal_system monoclinic
_space_group_IT_number 14
_space_group_name_Hall '-P 2ybc'
_space_group_name_H-M_alt 'P 1 21/c 1'
_atom_sites_solution_hydrogens difmap
_atom_sites_solution_primary dual
_audit_creation_date 2023-03-29
_audit_creation_method
;
Olex2 1.5
(compiled 2023.03.06 svn.rbb2c1857 for OlexSys, GUI svn.r6748)
;
_audit_update_record
;
2026-01-19 deposited with the CCDC.	2026-03-19 downloaded from the CCDC.
;
_cell_angle_alpha 90
_cell_angle_beta 109.014(5)
_cell_angle_gamma 90
_cell_formula_units_Z 2
_cell_length_a 10.5489(5)
_cell_length_b 10.6993(5)
_cell_length_c 7.6411(4)
_cell_measurement_reflns_used 3617
_cell_measurement_temperature 293(2)
_cell_measurement_theta_max 30.2540
_cell_measurement_theta_min 2.1280
_cell_volume 815.36(7)
_computing_cell_refinement 'CrysAlisPro 1.171.39.46e (Rigaku OD, 2018)'
_computing_data_collection 'CrysAlisPro 1.171.39.46e (Rigaku OD, 2018)'
_computing_data_reduction 'CrysAlisPro 1.171.39.46e (Rigaku OD, 2018)'
_computing_molecular_graphics 'Olex2 1.5 (Dolomanov et al., 2009)'
_computing_publication_material 'Olex2 1.5 (Dolomanov et al., 2009)'
_computing_structure_refinement 'SHELXL 2018/3 (Sheldrick, 2015)'
_computing_structure_solution 'SHELXT  (Sheldrick, 2015)'
_diffrn_ambient_temperature 293(2)
_diffrn_detector 'CCD plate'
_diffrn_measured_fraction_theta_full 0.995
_diffrn_measured_fraction_theta_max 0.992
_diffrn_measurement_details
;
List of Runs (angles in degrees, time in seconds):

  # Type    Start    End  Width  t~exp~   \w     \q     \k     \f   Frames
#--------------------------------------------------------------------------
  1  \w    -74.00 107.00   0.50    5.27    --   20.00  54.00 150.00  362
  2  \w    -74.00  65.00   0.50    5.27    --   20.00  54.00   0.00  278
  3  \w    -72.00 -43.00   0.50    5.27    --   20.00  54.00-120.00   58
  4  \w     25.00  50.00   0.50    5.27    --   20.00  54.00-120.00   50
  5  \w     75.00 100.00   0.50    5.27    --   20.00  54.00-120.00   50
  6  \w     34.00  59.00   0.50    5.27    --   20.00  54.00-180.00   50
  7  \w    -34.00  -2.00   0.50    5.27    --   20.00  54.00 -60.00   64
;
_diffrn_measurement_device 'two-circle diffractometer'
_diffrn_measurement_device_type 'XtaLAB Mini II'
_diffrn_measurement_method '\w scans'
_diffrn_orient_matrix_type 'CrysAlisPro convention (1999,Acta A55,543-557)'
_diffrn_orient_matrix_UB_11 -0.0361908000
_diffrn_orient_matrix_UB_12 0.0117398000
_diffrn_orient_matrix_UB_13 -0.0944415000
_diffrn_orient_matrix_UB_21 -0.0307127000
_diffrn_orient_matrix_UB_22 -0.0595675000
_diffrn_orient_matrix_UB_23 -0.0071219000
_diffrn_orient_matrix_UB_31 -0.0529915000
_diffrn_orient_matrix_UB_32 0.0265878000
_diffrn_orient_matrix_UB_33 0.0257749000
_diffrn_radiation_monochromator graphite
_diffrn_radiation_probe x-ray
_diffrn_radiation_type 'Mo K\a'
_diffrn_radiation_wavelength 0.71073
_diffrn_reflns_av_R_equivalents 0.0231
_diffrn_reflns_av_unetI/netI 0.0302
_diffrn_reflns_Laue_measured_fraction_full 0.995
_diffrn_reflns_Laue_measured_fraction_max 0.992
_diffrn_reflns_limit_h_max 14
_diffrn_reflns_limit_h_min -13
_diffrn_reflns_limit_k_max 11
_diffrn_reflns_limit_k_min -14
_diffrn_reflns_limit_l_max 10
_diffrn_reflns_limit_l_min -10
_diffrn_reflns_number 5795
_diffrn_reflns_point_group_measured_fraction_full 0.995
_diffrn_reflns_point_group_measured_fraction_max 0.992
_diffrn_reflns_theta_full 25.242
_diffrn_reflns_theta_max 28.282
_diffrn_reflns_theta_min 2.792
_diffrn_source 'fine-focus sealed X-ray tube'
_diffrn_source_type 'Rigaku (Mo) X-ray Source'
_exptl_absorpt_coefficient_mu 6.651
_exptl_absorpt_correction_T_max 1.00000
_exptl_absorpt_correction_T_min 0.77957
_exptl_absorpt_correction_type multi-scan
_exptl_absorpt_process_details
;
CrysAlisPro 1.171.39.46e (Rigaku Oxford Diffraction, 2018)
Empirical absorption correction using spherical harmonics,
 implemented in SCALE3 ABSPACK scaling algorithm.
;
_exptl_crystal_density_diffrn 4.022
_exptl_crystal_description Block
_exptl_crystal_F_000 900
_exptl_crystal_size_max 0.05
_exptl_crystal_size_mid 0.05
_exptl_crystal_size_min 0.03
_refine_diff_density_max 1.469
_refine_diff_density_min -1.309
_refine_diff_density_rms 0.212
_refine_ls_extinction_method none
_refine_ls_goodness_of_fit_ref 1.061
_refine_ls_hydrogen_treatment constr
_refine_ls_matrix_type full
_refine_ls_number_parameters 124
_refine_ls_number_reflns 2007
_refine_ls_number_restraints 0
_refine_ls_restrained_S_all 1.061
_refine_ls_R_factor_all 0.0308
_refine_ls_R_factor_gt 0.0264
_refine_ls_shift/su_max 0.001
_refine_ls_shift/su_mean 0.000
_refine_ls_structure_factor_coef Fsqd
_refine_ls_weighting_details 'w=1/[\s^2^(Fo^2^)+(0.0290P)^2^+4.0066P] where P=(Fo^2^+2Fc^2^)/3'
_refine_ls_weighting_scheme calc
_refine_ls_wR_factor_gt 0.0639
_refine_ls_wR_factor_ref 0.0655
_reflns_Friedel_coverage 0.000
_reflns_number_gt 1811
_reflns_number_total 2007
_reflns_threshold_expression 'I > 2\s(I)'
_cod_data_source_file d6dt00289g2.cif
_cod_data_source_block 0430_j7(r)
_cod_depositor_comments 'Adding full bibliography for 7720735--7720736.cif.'
_cod_original_cell_volume 815.35(7)
_cod_database_code 7720735
_shelx_shelxl_version_number 2018/3
_chemical_oxdiff_formula 'Te Mo O N Mg F Li '
_shelx_space_group_comment
;
The symmetry employed for this shelxl refinement is uniquely defined
by the following loop, which should always be used as a source of
symmetry information in preference to the above space-group names.
They are only intended as comments.
;
_olex2_refinement_description
;
1.a Riding coordinates:
 N1(H1A,H1B,H1C), N1(H1D)
;
_olex2_submission_special_instructions 'No special instructions were received'
_oxdiff_exptl_absorpt_empirical_details
;
Empirical correction (ABSPACK) includes:
- Absorption correction using spherical harmonics
- Frame scaling
;
_oxdiff_exptl_absorpt_empirical_full_max 1.202
_oxdiff_exptl_absorpt_empirical_full_min 0.892

loop_
_space_group_symop_operation_xyz
'x, y, z'
'-x, y+1/2, -z+1/2'
'-x, -y, -z'
'x, -y-1/2, z-1/2'

loop_
_atom_site_label
_atom_site_type_symbol
_atom_site_fract_x
_atom_site_fract_y
_atom_site_fract_z
_atom_site_U_iso_or_equiv
_atom_site_adp_type
_atom_site_occupancy
_atom_site_site_symmetry_order
_atom_site_calc_flag
_atom_site_refinement_flags_posn
_atom_site_refinement_flags_adp
_atom_site_refinement_flags_occupancy
_atom_site_disorder_assembly
_atom_site_disorder_group
Te1 Te 0.63967(3) 0.48822(3) 0.38337(4) 0.00815(9) Uani 1 1 d . . . . .
Mo1 Mo 0.48362(4) 0.22824(4) 0.49431(5) 0.00605(10) Uani 1 1 d . . . . .
Mo2 Mo 1.15298(4) 0.26107(4) 0.28837(6) 0.00950(11) Uani 1 1 d . . . . .
Mg1 Mg 1.000000 0.500000 0.500000 0.0022(4) Uani 1 2 d S . P . .
O6 O 1.0532(3) 0.1273(3) 0.2172(5) 0.0139(7) Uani 1 1 d . . . . .
O7 O 0.3270(3) 0.1511(3) 0.3567(5) 0.0092(7) Uani 1 1 d . . . . .
O1 O 0.5945(3) 0.3828(3) 0.5635(5) 0.0107(7) Uani 1 1 d . . . . .
O2 O 0.6800(3) 0.6275(3) 0.5495(5) 0.0090(7) Uani 1 1 d . . . . .
O4 O 1.0417(3) 0.3711(3) 0.3286(5) 0.0140(7) Uani 1 1 d . . . . .
O5 O 1.1681(3) 0.3100(4) 0.0767(5) 0.0146(7) Uani 1 1 d . . . . .
O8 O 0.4850(3) 0.2069(3) 0.7253(5) 0.0104(7) Uani 1 1 d . . . . .
O3 O 0.8092(3) 0.4230(4) 0.4340(5) 0.0171(8) Uani 1 1 d . . . . .
O9 O 0.5986(3) 0.1187(3) 0.4844(5) 0.0141(7) Uani 1 1 d . . . . .
N1 N 0.8403(6) 0.1466(8) 0.3910(9) 0.0514(19) Uani 1 1 d . . . . .
H1A H 0.819811 0.147435 0.268445 0.062 Uiso 1 1 d R U . . .
H1B H 0.880631 0.217925 0.437735 0.062 Uiso 1 1 d R U . . .
H1C H 0.895051 0.082805 0.437735 0.062 Uiso 1 1 d R U . . .
H1D H 0.763971 0.137915 0.420855 0.062 Uiso 1 1 d R U . . .

loop_
_atom_site_aniso_label
_atom_site_aniso_U_11
_atom_site_aniso_U_22
_atom_site_aniso_U_33
_atom_site_aniso_U_23
_atom_site_aniso_U_13
_atom_site_aniso_U_12
Te1 0.00890(15) 0.00742(16) 0.00850(15) -0.00159(11) 0.00334(11) -0.00142(11)
Mo1 0.00776(19) 0.0061(2) 0.00492(19) 0.00046(14) 0.00291(14) 0.00056(14)
Mo2 0.0084(2) 0.0104(2) 0.0095(2) -0.00245(16) 0.00264(15) 0.00015(15)
Mg1 0.0010(9) 0.0024(10) 0.0037(10) 0.0010(8) 0.0015(7) 0.0008(7)
O6 0.0130(17) 0.0150(18) 0.0145(18) -0.0039(15) 0.0056(14) -0.0039(14)
O7 0.0097(16) 0.0075(16) 0.0109(16) -0.0012(13) 0.0040(12) 0.0009(13)
O1 0.0135(16) 0.0101(17) 0.0081(16) -0.0001(14) 0.0029(13) -0.0026(13)
O2 0.0108(16) 0.0072(16) 0.0101(16) -0.0044(13) 0.0049(12) -0.0003(12)
O4 0.0122(17) 0.0167(19) 0.0134(18) -0.0045(15) 0.0045(14) 0.0023(14)
O5 0.0148(17) 0.0197(19) 0.0091(16) -0.0013(15) 0.0036(13) 0.0020(15)
O8 0.0169(17) 0.0098(16) 0.0052(15) -0.0013(13) 0.0045(13) -0.0003(13)
O3 0.0106(17) 0.0135(19) 0.028(2) -0.0048(17) 0.0068(15) 0.0003(14)
O9 0.0132(17) 0.0150(18) 0.0148(18) 0.0015(15) 0.0053(14) 0.0049(14)
N1 0.029(3) 0.083(6) 0.045(4) -0.013(4) 0.014(3) -0.004(3)

loop_
_atom_type_symbol
_atom_type_description
_atom_type_scat_dispersion_real
_atom_type_scat_dispersion_imag
_atom_type_scat_source
H H 0.0000 0.0000 'International Tables Vol C Tables 4.2.6.8 and 6.1.1.4'
Mg Mg 0.0486 0.0363 'International Tables Vol C Tables 4.2.6.8 and 6.1.1.4'
Mo Mo -1.6832 0.6857 'International Tables Vol C Tables 4.2.6.8 and 6.1.1.4'
N N 0.0061 0.0033 'International Tables Vol C Tables 4.2.6.8 and 6.1.1.4'
O O 0.0106 0.0060 'International Tables Vol C Tables 4.2.6.8 and 6.1.1.4'
Te Te -0.5308 1.6751 'International Tables Vol C Tables 4.2.6.8 and 6.1.1.4'

loop_
_geom_angle_atom_site_label_1
_geom_angle_atom_site_label_2
_geom_angle_atom_site_label_3
_geom_angle
_geom_angle_site_symmetry_1
_geom_angle_site_symmetry_3
_geom_angle_publ_flag
O2 Te1 O1 91.99(14) . . ?
O3 Te1 O1 94.40(16) . . ?
O3 Te1 O2 99.51(15) . . ?
O7 Mo1 O1 149.67(14) . . ?
O7 Mo1 O2 73.81(13) . 3_666 ?
O7 Mo1 O8 83.34(14) . 4_565 ?
O1 Mo1 O2 80.00(13) . 3_666 ?
O1 Mo1 O8 78.57(13) . 4_565 ?
O8 Mo1 O7 103.04(15) . . ?
O8 Mo1 O1 91.67(15) . . ?
O8 Mo1 O2 83.21(12) 4_565 3_666 ?
O8 Mo1 O2 89.63(14) . 3_666 ?
O8 Mo1 O8 168.74(6) . 4_565 ?
O9 Mo1 O7 100.66(16) . . ?
O9 Mo1 O1 102.58(16) . . ?
O9 Mo1 O2 169.53(15) . 3_666 ?
O9 Mo1 O8 100.38(17) . . ?
O9 Mo1 O8 87.34(15) . 4_565 ?
O6 Mo2 O7 90.45(15) . 1_655 ?
O6 Mo2 O2 157.76(15) . 3_766 ?
O6 Mo2 O4 103.46(17) . . ?
O6 Mo2 O5 100.57(17) . . ?
O6 Mo2 O5 82.75(15) . 4_566 ?
O7 Mo2 O2 71.45(13) 1_655 3_766 ?
O7 Mo2 O5 78.06(13) 1_655 4_566 ?
O2 Mo2 O5 80.95(13) 3_766 4_566 ?
O4 Mo2 O7 155.73(15) . 1_655 ?
O4 Mo2 O2 89.80(15) . 3_766 ?
O4 Mo2 O5 84.01(15) . 4_566 ?
O5 Mo2 O7 93.53(15) . 1_655 ?
O5 Mo2 O2 93.54(15) . 3_766 ?
O5 Mo2 O4 103.14(17) . . ?
O5 Mo2 O5 171.0(2) . 4_566 ?
O6 Mg1 O6 180.0 4_566 2_755 ?
O6 Mg1 O3 94.48(15) 2_755 . ?
O6 Mg1 O3 85.52(15) 2_755 3_766 ?
O6 Mg1 O3 85.52(15) 4_566 . ?
O6 Mg1 O3 94.48(15) 4_566 3_766 ?
O4 Mg1 O6 90.63(15) . 4_566 ?
O4 Mg1 O6 89.37(15) . 2_755 ?
O4 Mg1 O6 89.37(15) 3_766 4_566 ?
O4 Mg1 O6 90.63(15) 3_766 2_755 ?
O4 Mg1 O4 180.0 3_766 . ?
O4 Mg1 O3 91.69(14) 3_766 . ?
O4 Mg1 O3 88.31(14) 3_766 3_766 ?
O4 Mg1 O3 91.69(14) . 3_766 ?
O4 Mg1 O3 88.31(14) . . ?
O3 Mg1 O3 180.0 . 3_766 ?
Mo2 O6 Mg1 139.5(2) . 2_745 ?
Mo1 O7 Mo2 116.13(17) . 1_455 ?
Te1 O1 Mo1 123.25(17) . . ?
Te1 O2 Mo1 116.09(15) . 3_666 ?
Te1 O2 Mo2 140.92(17) . 3_766 ?
Mo2 O2 Mo1 98.61(13) 3_766 3_666 ?
Mo2 O4 Mg1 149.1(2) . . ?
Mo2 O5 Mo2 142.1(2) . 4_565 ?
Mo1 O8 Mo1 154.0(2) . 4_566 ?
Te1 O3 Mg1 134.3(2) . . ?
H1A N1 H1B 109.5 . . ?
H1A N1 H1C 109.5 . . ?
H1A N1 H1D 109.5 . . ?
H1B N1 H1C 109.5 . . ?
H1B N1 H1D 109.5 . . ?
H1C N1 H1D 109.5 . . ?

loop_
_geom_bond_atom_site_label_1
_geom_bond_atom_site_label_2
_geom_bond_distance
_geom_bond_site_symmetry_2
_geom_bond_publ_flag
Te1 O1 1.954(3) . ?
Te1 O2 1.914(3) . ?
Te1 O3 1.840(4) . ?
Mo1 O7 1.840(3) . ?
Mo1 O1 1.995(3) . ?
Mo1 O2 2.258(3) 3_666 ?
Mo1 O8 2.174(3) 4_565 ?
Mo1 O8 1.775(3) . ?
Mo1 O9 1.706(3) . ?
Mo2 O6 1.755(4) . ?
Mo2 O7 2.099(3) 1_655 ?
Mo2 O2 2.153(3) 3_766 ?
Mo2 O4 1.758(3) . ?
Mo2 O5 1.756(4) . ?
Mo2 O5 2.287(4) 4_566 ?
Mg1 O6 2.078(4) 2_755 ?
Mg1 O6 2.078(4) 4_566 ?
Mg1 O4 2.046(4) 3_766 ?
Mg1 O4 2.046(4) . ?
Mg1 O3 2.079(4) . ?
Mg1 O3 2.079(4) 3_766 ?
N1 H1A 0.8901 . ?
N1 H1B 0.8901 . ?
N1 H1C 0.8901 . ?
N1 H1D 0.9100 . ?

loop_
_geom_torsion_atom_site_label_1
_geom_torsion_atom_site_label_2
_geom_torsion_atom_site_label_3
_geom_torsion_atom_site_label_4
_geom_torsion
_geom_torsion_site_symmetry_1
_geom_torsion_site_symmetry_2
_geom_torsion_site_symmetry_3
_geom_torsion_site_symmetry_4
_geom_torsion_publ_flag
O6 Mo2 O4 Mg1 129.2(4) . . . . ?
O6 Mo2 O5 Mo2 -21.6(3) . . . 4_565 ?
O7 Mo1 O8 Mo1 -117.9(4) . . . 4_566 ?
O7 Mo2 O6 Mg1 -73.1(3) 1_655 . . 2_745 ?
O7 Mo2 O4 Mg1 5.8(7) 1_655 . . . ?
O7 Mo2 O5 Mo2 69.5(3) 1_655 . . 4_565 ?
O1 Te1 O3 Mg1 -128.4(3) . . . . ?
O1 Mo1 O7 Mo2 -30.8(4) . . . 1_455 ?
O1 Mo1 O8 Mo1 35.4(4) . . . 4_566 ?
O2 Te1 O3 Mg1 -35.6(3) . . . . ?
O2 Mo1 O7 Mo2 0.51(15) 3_666 . . 1_455 ?
O2 Mo1 O8 Mo1 -44.6(4) 3_666 . . 4_566 ?
O2 Mo2 O6 Mg1 -107.9(4) 3_766 . . 2_745 ?
O2 Mo2 O4 Mg1 -32.8(4) 3_766 . . . ?
O2 Mo2 O5 Mo2 141.1(3) 3_766 . . 4_565 ?
O4 Mo2 O6 Mg1 126.9(3) . . . 2_745 ?
O4 Mo2 O5 Mo2 -128.3(3) . . . 4_565 ?
O5 Mo2 O6 Mg1 -151.0(3) 4_566 . . 2_745 ?
O5 Mo2 O6 Mg1 20.5(3) . . . 2_745 ?
O5 Mo2 O4 Mg1 48.2(4) 4_566 . . . ?
O5 Mo2 O4 Mg1 -126.3(4) . . . . ?
O8 Mo1 O7 Mo2 -84.33(18) 4_565 . . 1_455 ?
O8 Mo1 O7 Mo2 86.3(2) . . . 1_455 ?
O8 Mo1 O8 Mo1 5.8(14) 4_565 . . 4_566 ?
O9 Mo1 O7 Mo2 -170.34(18) . . . 1_455 ?
O9 Mo1 O8 Mo1 138.5(4) . . . 4_566 ?
